data_2226091
loop_
_publ_author_name
'Ovchynnikov, Vladimir A.'

_publ_section_title
;
 <i>N</i>-[Bis(benzylamino)phosphoryl]-2,2,2-trichloroacetamide
;
_journal_coeditor_code DN2554
_journal_issue 6
_journal_name_full 'Acta Crystallographica Section E'
_journal_page_first o1425
_journal_paper_doi 10.1107/S1600536810017873
_journal_volume 66
_journal_year 2010
_chemical_formula_iupac 'C16 H17 Cl3 N3 O2 P'
_chemical_formula_moiety 'C16 H17 Cl3 N3 O2 P'
_chemical_formula_sum 'C16 H17 Cl3 N3 O2 P'
_chemical_formula_weight 420.65
_chemical_melting_point 417
_chemical_name_systematic
;
<i>N</i>-[Bis(benzylamino)phosphoryl]-2,2,2-trichloroacetamide
;
_space_group_IT_number 2
_symmetry_cell_setting triclinic
_symmetry_space_group_name_Hall '-P 1'
_symmetry_space_group_name_H-M 'P -1'
_atom_sites_solution_hydrogens geom
_atom_sites_solution_primary direct
_atom_sites_solution_secondary difmap
_audit_creation_method SHELXL-97
_cell_angle_alpha 68.3200(10)
_cell_angle_beta 67.7620(10)
_cell_angle_gamma 86.4690(10)
_cell_formula_units_Z 2
_cell_length_a 9.116
_cell_length_b 10.3586(2)
_cell_length_c 11.7713(2)
_cell_measurement_reflns_used 3594
_cell_measurement_temperature 293(2)
_cell_measurement_theta_max 27.13
_cell_measurement_theta_min 2.02
_cell_volume 952.13(3)
_computing_cell_refinement
;
CrysAlis RED (Oxford Diffraction, 2009)
;
_computing_data_collection
;
CrysAlis CCD (Oxford Diffraction, 2009)
;
_computing_data_reduction
;
CrysAlis RED (Oxford Diffraction, 2009)
;
_computing_molecular_graphics
;
ORTEPIII (Burnett & Johnson, 1996), ORTEP-3 for Windows (Farrugia,
1997) and
PLATON (Spek, 2009)
;
_computing_publication_material 'SHELXL97 (Sheldrick, 2008)'
_computing_structure_refinement 'SHELXL97 (Sheldrick, 2008)'
_computing_structure_solution 'SHELXS97 (Sheldrick, 2008)'
_diffrn_ambient_temperature 293(2)
_diffrn_detector_area_resol_mean 16.1827
_diffrn_measured_fraction_theta_full 0.983
_diffrn_measured_fraction_theta_max 0.983
_diffrn_measurement_device_type 'Oxford Diffraction Xcalibur3'
_diffrn_measurement_method \w
_diffrn_radiation_monochromator graphite
_diffrn_radiation_source 'Enhance (Mo) X-ray Source'
_diffrn_radiation_type MoK\a
_diffrn_radiation_wavelength 0.71073
_diffrn_reflns_av_R_equivalents 0.0158
_diffrn_reflns_av_sigmaI/netI 0.0259
_diffrn_reflns_limit_h_max 10
_diffrn_reflns_limit_h_min -8
_diffrn_reflns_limit_k_max 12
_diffrn_reflns_limit_k_min -10
_diffrn_reflns_limit_l_max 13
_diffrn_reflns_limit_l_min -13
_diffrn_reflns_number 4976
_diffrn_reflns_theta_full 25.00
_diffrn_reflns_theta_max 25.00
_diffrn_reflns_theta_min 2.02
_diffrn_standards_interval_count 50
_diffrn_standards_number 2
_exptl_absorpt_coefficient_mu 0.580
_exptl_absorpt_correction_T_max 0.8928
_exptl_absorpt_correction_T_min 0.8928
_exptl_absorpt_correction_type multi-scan
_exptl_absorpt_process_details
;
(CrysAlis RED; Oxford Diffraction, 2009)
;
_exptl_crystal_colour colorless
_exptl_crystal_density_diffrn 1.467
_exptl_crystal_density_method 'not measured'
_exptl_crystal_description block
_exptl_crystal_F_000 432
_exptl_crystal_size_max 0.20
_exptl_crystal_size_mid 0.20
_exptl_crystal_size_min 0.20
_refine_diff_density_max 0.619
_refine_diff_density_min -0.405
_refine_ls_extinction_method none
_refine_ls_goodness_of_fit_ref 1.050
_refine_ls_hydrogen_treatment constr
_refine_ls_matrix_type full
_refine_ls_number_parameters 226
_refine_ls_number_reflns 3286
_refine_ls_number_restraints 0
_refine_ls_restrained_S_all 1.050
_refine_ls_R_factor_all 0.0406
_refine_ls_R_factor_gt 0.0382
_refine_ls_shift/su_max 0.000
_refine_ls_shift/su_mean 0.000
_refine_ls_structure_factor_coef Fsqd
_refine_ls_weighting_details 'calc w=1/[\s^2^(Fo^2^)+(0.0496P)^2^+0.7601P] where P=(Fo^2^+2Fc^2^)/3'
_refine_ls_weighting_scheme calc
_refine_ls_wR_factor_gt 0.1012
_refine_ls_wR_factor_ref 0.1032
_reflns_number_gt 3069
_reflns_number_total 3286
_reflns_threshold_expression I>2\s(I)
_cod_data_source_file dn2554.cif
_cod_data_source_block I
_cod_database_code 2226091
_cod_database_fobs_code 2226091

loop_
_symmetry_equiv_pos_as_xyz
'x, y, z'
'-x, -y, -z'

loop_
_atom_site_type_symbol
_atom_site_label
_atom_site_fract_x
_atom_site_fract_y
_atom_site_fract_z
_atom_site_U_iso_or_equiv
_atom_site_adp_type
_atom_site_calc_flag
_atom_site_refinement_flags
_atom_site_occupancy
_atom_site_disorder_assembly
_atom_site_disorder_group
Cl Cl1 0.82223(7) 0.78475(7) 0.14155(6) 0.04467(17) Uani d . 1 . .
Cl Cl2 0.49492(8) 0.81971(8) 0.16751(6) 0.0545(2) Uani d . 1 . .
Cl Cl3 0.70636(11) 1.05737(6) 0.09763(7) 0.0681(3) Uani d . 1 . .
P P1 0.47348(6) 0.66397(5) 0.59367(5) 0.02713(15) Uani d . 1 . .
O O1 0.4132(2) 0.51582(15) 0.64581(15) 0.0401(4) Uani d . 1 . .
O O2 0.6029(2) 0.94775(15) 0.37756(16) 0.0434(4) Uani d . 1 . .
N N1 0.5631(2) 0.71538(17) 0.42584(16) 0.0305(4) Uani d . 1 . .
H H1 0.5828 0.6523 0.3921 0.037 Uiso calc R 1 . .
N N2 0.3308(2) 0.75943(18) 0.63801(17) 0.0304(4) Uani d . 1 . .
H H2 0.3531 0.8309 0.6511 0.036 Uiso calc R 1 . .
N N3 0.6122(2) 0.7072(2) 0.63210(18) 0.0362(4) Uani d . 1 . .
H H3 0.7059 0.7349 0.5714 0.043 Uiso calc R 1 . .
C C1 0.6048(2) 0.8506(2) 0.3430(2) 0.0292(4) Uani d . 1 . .
C C2 0.6555(3) 0.8776(2) 0.1924(2) 0.0331(5) Uani d . 1 . .
C C3 0.1656(3) 0.7297(3) 0.6568(2) 0.0411(5) Uani d . 1 . .
H H3B 0.0955 0.7694 0.7185 0.049 Uiso calc R 1 . .
H H3C 0.1396 0.6294 0.6971 0.049 Uiso calc R 1 . .
C C4 0.1320(2) 0.7852(2) 0.5313(2) 0.0351(5) Uani d . 1 . .
C C5 0.0480(3) 0.6995(3) 0.5043(2) 0.0449(6) Uani d . 1 . .
H H5A 0.0178 0.6069 0.5614 0.054 Uiso calc R 1 . .
C C6 0.0088(3) 0.7505(3) 0.3932(3) 0.0522(7) Uani d . 1 . .
H H6A -0.0472 0.6921 0.3767 0.063 Uiso calc R 1 . .
C C7 0.0533(3) 0.8878(3) 0.3073(3) 0.0513(7) Uani d . 1 . .
H H7A 0.0264 0.9224 0.2334 0.062 Uiso calc R 1 . .
C C8 0.1382(3) 0.9738(3) 0.3321(3) 0.0502(6) Uani d . 1 . .
H H8A 0.1690 1.0661 0.2742 0.060 Uiso calc R 1 . .
C C9 0.1776(3) 0.9228(3) 0.4432(2) 0.0434(6) Uani d . 1 . .
H H9A 0.2350 0.9813 0.4585 0.052 Uiso calc R 1 . .
C C10 0.5851(3) 0.7012(2) 0.7652(2) 0.0363(5) Uani d . 1 . .
H H10A 0.4726 0.6775 0.8196 0.044 Uiso calc R 1 . .
H H10B 0.6130 0.7932 0.7587 0.044 Uiso calc R 1 . .
C C11 0.6781(2) 0.5975(2) 0.8338(2) 0.0302(4) Uani d . 1 . .
C C12 0.7278(3) 0.4795(2) 0.8055(2) 0.0358(5) Uani d . 1 . .
H H12A 0.7076 0.4642 0.7395 0.043 Uiso calc R 1 . .
C C13 0.8075(3) 0.3841(2) 0.8745(2) 0.0404(5) Uani d . 1 . .
H H13A 0.8404 0.3058 0.8542 0.049 Uiso calc R 1 . .
C C14 0.8382(3) 0.4048(2) 0.9736(2) 0.0423(5) Uani d . 1 . .
H H14A 0.8918 0.3409 1.0195 0.051 Uiso calc R 1 . .
C C15 0.7883(3) 0.5215(3) 1.0035(2) 0.0433(6) Uani d . 1 . .
H H15A 0.8075 0.5355 1.0704 0.052 Uiso calc R 1 . .
C C16 0.7100(3) 0.6174(2) 0.9342(2) 0.0371(5) Uani d . 1 . .
H H16A 0.6780 0.6959 0.9544 0.045 Uiso calc R 1 . .

loop_
_atom_site_aniso_label
_atom_site_aniso_U_11
_atom_site_aniso_U_22
_atom_site_aniso_U_33
_atom_site_aniso_U_12
_atom_site_aniso_U_13
_atom_site_aniso_U_23
Cl1 0.0426(3) 0.0533(4) 0.0418(3) 0.0090(3) -0.0124(3) -0.0263(3)
Cl2 0.0497(4) 0.0798(5) 0.0460(4) 0.0072(3) -0.0276(3) -0.0271(3)
Cl3 0.1147(7) 0.0268(3) 0.0370(3) -0.0035(3) -0.0111(4) -0.0010(3)
P1 0.0396(3) 0.0197(3) 0.0240(3) 0.0032(2) -0.0134(2) -0.0091(2)
O1 0.0658(11) 0.0215(7) 0.0291(8) -0.0007(7) -0.0131(7) -0.0099(6)
O2 0.0678(11) 0.0236(8) 0.0377(9) -0.0044(7) -0.0141(8) -0.0151(7)
N1 0.0488(10) 0.0193(8) 0.0246(9) 0.0026(7) -0.0129(8) -0.0107(7)
N2 0.0368(9) 0.0262(9) 0.0341(9) 0.0033(7) -0.0160(8) -0.0152(7)
N3 0.0347(10) 0.0469(11) 0.0271(9) 0.0040(8) -0.0122(8) -0.0135(8)
C1 0.0365(11) 0.0224(10) 0.0286(10) 0.0015(8) -0.0121(9) -0.0098(8)
C2 0.0457(12) 0.0254(10) 0.0264(10) 0.0015(9) -0.0130(9) -0.0083(8)
C3 0.0354(12) 0.0466(13) 0.0325(12) -0.0013(10) -0.0095(9) -0.0083(10)
C4 0.0267(10) 0.0426(12) 0.0342(11) 0.0029(9) -0.0092(9) -0.0147(10)
C5 0.0396(12) 0.0473(14) 0.0432(13) -0.0063(10) -0.0106(11) -0.0157(11)
C6 0.0446(14) 0.0704(18) 0.0490(15) -0.0061(12) -0.0166(12) -0.0298(14)
C7 0.0426(13) 0.0755(19) 0.0417(14) 0.0074(13) -0.0215(11) -0.0230(13)
C8 0.0509(15) 0.0487(15) 0.0487(15) 0.0046(12) -0.0256(12) -0.0091(12)
C9 0.0460(13) 0.0406(13) 0.0484(14) 0.0012(10) -0.0255(11) -0.0138(11)
C10 0.0413(12) 0.0419(12) 0.0343(12) 0.0056(10) -0.0176(10) -0.0205(10)
C11 0.0308(10) 0.0335(11) 0.0243(10) -0.0047(8) -0.0079(8) -0.0104(8)
C12 0.0470(12) 0.0352(11) 0.0259(10) -0.0025(9) -0.0126(9) -0.0126(9)
C13 0.0503(13) 0.0304(11) 0.0333(12) 0.0023(10) -0.0104(10) -0.0096(9)
C14 0.0462(13) 0.0383(13) 0.0347(12) 0.0011(10) -0.0177(10) -0.0029(10)
C15 0.0568(14) 0.0461(13) 0.0322(12) -0.0040(11) -0.0239(11) -0.0118(10)
C16 0.0465(13) 0.0384(12) 0.0323(11) 0.0004(10) -0.0166(10) -0.0174(10)

loop_
_atom_type_symbol
_atom_type_description
_atom_type_scat_dispersion_real
_atom_type_scat_dispersion_imag
_atom_type_scat_source
C C 0.0033 0.0016 'International Tables Vol C Tables 4.2.6.8 and 6.1.1.4'
H H 0.0000 0.0000 'International Tables Vol C Tables 4.2.6.8 and 6.1.1.4'
N N 0.0061 0.0033 'International Tables Vol C Tables 4.2.6.8 and 6.1.1.4'
O O 0.0106 0.0060 'International Tables Vol C Tables 4.2.6.8 and 6.1.1.4'
Cl Cl 0.1484 0.1585 'International Tables Vol C Tables 4.2.6.8 and 6.1.1.4'
P P 0.1023 0.0942 'International Tables Vol C Tables 4.2.6.8 and 6.1.1.4'

loop_
_geom_angle_atom_site_label_1
_geom_angle_atom_site_label_2
_geom_angle_atom_site_label_3
_geom_angle_site_symmetry_1
_geom_angle_site_symmetry_3
_geom_angle
_geom_angle_publ_flag
O1 P1 N2 . . 111.32(10) ?
O1 P1 N3 . . 119.71(10) ?
N2 P1 N3 . . 104.09(9) ?
O1 P1 N1 . . 106.89(8) ?
N2 P1 N1 . . 112.12(9) ?
N3 P1 N1 . . 102.49(9) ?
C1 N1 P1 . . 123.22(14) ?
C1 N1 H1 . . 118.4 ?
P1 N1 H1 . . 118.4 ?
C3 N2 P1 . . 123.37(15) ?
C3 N2 H2 . . 118.3 ?
P1 N2 H2 . . 118.3 ?
C10 N3 P1 . . 123.29(15) ?
C10 N3 H3 . . 118.4 ?
P1 N3 H3 . . 118.4 ?
O2 C1 N1 . . 124.99(19) ?
O2 C1 C2 . . 120.05(18) ?
N1 C1 C2 . . 114.96(17) ?
C1 C2 Cl3 . . 109.68(14) ?
C1 C2 Cl1 . . 109.66(14) ?
Cl3 C2 Cl1 . . 109.28(12) ?
C1 C2 Cl2 . . 109.45(15) ?
Cl3 C2 Cl2 . . 109.43(12) ?
Cl1 C2 Cl2 . . 109.32(11) ?
N2 C3 C4 . . 114.92(18) ?
N2 C3 H3B . . 108.5 ?
C4 C3 H3B . . 108.5 ?
N2 C3 H3C . . 108.5 ?
C4 C3 H3C . . 108.5 ?
H3B C3 H3C . . 107.5 ?
C9 C4 C5 . . 118.2(2) ?
C9 C4 C3 . . 121.5(2) ?
C5 C4 C3 . . 120.2(2) ?
C6 C5 C4 . . 121.1(2) ?
C6 C5 H5A . . 119.4 ?
C4 C5 H5A . . 119.4 ?
C7 C6 C5 . . 120.0(2) ?
C7 C6 H6A . . 120.0 ?
C5 C6 H6A . . 120.0 ?
C6 C7 C8 . . 119.5(2) ?
C6 C7 H7A . . 120.2 ?
C8 C7 H7A . . 120.2 ?
C7 C8 C9 . . 120.5(3) ?
C7 C8 H8A . . 119.8 ?
C9 C8 H8A . . 119.8 ?
C4 C9 C8 . . 120.6(2) ?
C4 C9 H9A . . 119.7 ?
C8 C9 H9A . . 119.7 ?
N3 C10 C11 . . 114.51(18) ?
N3 C10 H10A . . 108.6 ?
C11 C10 H10A . . 108.6 ?
N3 C10 H10B . . 108.6 ?
C11 C10 H10B . . 108.6 ?
H10A C10 H10B . . 107.6 ?
C12 C11 C16 . . 118.3(2) ?
C12 C11 C10 . . 122.64(18) ?
C16 C11 C10 . . 119.02(19) ?
C11 C12 C13 . . 120.7(2) ?
C11 C12 H12A . . 119.6 ?
C13 C12 H12A . . 119.6 ?
C14 C13 C12 . . 120.5(2) ?
C14 C13 H13A . . 119.8 ?
C12 C13 H13A . . 119.8 ?
C15 C14 C13 . . 119.4(2) ?
C15 C14 H14A . . 120.3 ?
C13 C14 H14A . . 120.3 ?
C16 C15 C14 . . 120.3(2) ?
C16 C15 H15A . . 119.8 ?
C14 C15 H15A . . 119.8 ?
C15 C16 C11 . . 120.8(2) ?
C15 C16 H16A . . 119.6 ?
C11 C16 H16A . . 119.6 ?

loop_
_geom_bond_atom_site_label_1
_geom_bond_atom_site_label_2
_geom_bond_site_symmetry_2
_geom_bond_distance
_geom_bond_publ_flag
Cl1 C2 . 1.775(2) ?
Cl2 C2 . 1.775(2) ?
Cl3 C2 . 1.763(2) ?
P1 O1 . 1.4787(15) ?
P1 N2 . 1.6282(17) ?
P1 N3 . 1.6296(19) ?
P1 N1 . 1.7055(17) ?
O2 C1 . 1.213(2) ?
N1 C1 . 1.354(3) ?
N1 H1 . 0.8600 ?
N2 C3 . 1.472(3) ?
N2 H2 . 0.8600 ?
N3 C10 . 1.469(3) ?
N3 H3 . 0.8600 ?
C1 C2 . 1.570(3) ?
C3 C4 . 1.516(3) ?
C3 H3B . 0.9700 ?
C3 H3C . 0.9700 ?
C4 C9 . 1.391(3) ?
C4 C5 . 1.398(3) ?
C5 C6 . 1.391(4) ?
C5 H5A . 0.9300 ?
C6 C7 . 1.381(4) ?
C6 H6A . 0.9300 ?
C7 C8 . 1.388(4) ?
C7 H7A . 0.9300 ?
C8 C9 . 1.392(4) ?
C8 H8A . 0.9300 ?
C9 H9A . 0.9300 ?
C10 C11 . 1.514(3) ?
C10 H10A . 0.9700 ?
C10 H10B . 0.9700 ?
C11 C12 . 1.389(3) ?
C11 C16 . 1.404(3) ?
C12 C13 . 1.389(3) ?
C12 H12A . 0.9300 ?
C13 C14 . 1.387(3) ?
C13 H13A . 0.9300 ?
C14 C15 . 1.385(4) ?
C14 H14A . 0.9300 ?
C15 C16 . 1.384(3) ?
C15 H15A . 0.9300 ?
C16 H16A . 0.9300 ?

loop_
_geom_hbond_atom_site_label_D
_geom_hbond_atom_site_label_H
_geom_hbond_atom_site_label_A
_geom_hbond_site_symmetry_A
_geom_hbond_distance_DH
_geom_hbond_distance_HA
_geom_hbond_distance_DA
_geom_hbond_angle_DHA
N1 H1 O1 2_666 0.86 1.95 2.790(2) 166.6
N2 H2 O2 2_676 0.86 2.23 3.055(2) 160.7

loop_
_cod_related_entry_id
_cod_related_entry_database
_cod_related_entry_code
1 ChemSpider 12095079
